data_7030383
loop_
_publ_author_name
'Pai, Sandesh'
'Hafftlang, Maryam'
'Atongo, George'
'Nagel, Christoph'
'Niesel, Johanna'
'Botov, Svetlana'
'Schmalz, Hans-G\"unther'
'Yard, Benito'
'Schatzschneider, Ulrich'

_publ_section_title
;
 New modular manganese(i) tricarbonyl complexes as PhotoCORMs: in vitro
 detection of photoinduced carbon monoxide release using COP-1 as a
 fluorogenic switch-on probe.
;
_journal_issue 23
_journal_name_full 'Dalton transactions (Cambridge, England : 2003)'
_journal_page_first 8664
_journal_page_last 8678
_journal_paper_doi 10.1039/c4dt00254g
_journal_volume 43
_journal_year 2014
_chemical_formula_moiety 'C18 H17 Mn N5 O3, F6 P'
_chemical_formula_sum 'C18 H17 F6 Mn N5 O3 P'
_chemical_formula_weight 551.27
_space_group_crystal_system triclinic
_space_group_IT_number 2
_space_group_name_Hall '-P 1'
_space_group_name_H-M_alt 'P -1'
_symmetry_Int_Tables_number 2
_symmetry_space_group_name_Hall '-P 1'
_symmetry_space_group_name_H-M 'P -1'
_atom_sites_solution_primary iterative
_audit_creation_date 2013-12-09
_audit_creation_method
;
Olex2 1.2
(compiled 2013.11.15 svn.r2834 for OlexSys, GUI svn.r4720)
;
_cell_angle_alpha 79.31(3)
_cell_angle_beta 75.74(3)
_cell_angle_gamma 70.34(3)
_cell_formula_units_Z 4
_cell_length_a 11.225(2)
_cell_length_b 14.377(3)
_cell_length_c 14.529(3)
_cell_measurement_temperature 110
_cell_volume 2126.4(9)
_computing_molecular_graphics 'Olex2 (Dolomanov et al., 2009)'
_computing_publication_material 'Olex2 (Dolomanov et al., 2009)'
_computing_structure_refinement 'olex2.refine (Bourhis et al., 2013)'
_computing_structure_solution 'olex2.solve (Bourhis et al., 2013)'
_diffrn_ambient_temperature 110
_diffrn_measured_fraction_theta_full 0.9984
_diffrn_measured_fraction_theta_max 0.9984
_diffrn_measurement_device_type 'Bruker APEX-II CCD'
_diffrn_measurement_method '\w scans'
_diffrn_radiation_monochromator graphite
_diffrn_radiation_type 'Mo K\a'
_diffrn_radiation_wavelength 0.71073
_diffrn_reflns_av_R_equivalents 0.0227
_diffrn_reflns_av_unetI/netI 0.0263
_diffrn_reflns_limit_h_max 14
_diffrn_reflns_limit_h_min -13
_diffrn_reflns_limit_k_max 18
_diffrn_reflns_limit_k_min -18
_diffrn_reflns_limit_l_max 18
_diffrn_reflns_limit_l_min -18
_diffrn_reflns_number 28040
_diffrn_reflns_theta_full 25.9998
_diffrn_reflns_theta_max 26.00
_diffrn_reflns_theta_min 3.03
_diffrn_standards_number 0
_exptl_absorpt_coefficient_mu 0.781
_exptl_absorpt_correction_T_max 0.7456
_exptl_absorpt_correction_T_min 0.5678
_exptl_absorpt_correction_type multi-scan
_exptl_absorpt_process_details
;
SADABS-2008/1 (Bruker,2008) was used for absorption correction.
wR2(int) was 0.0499 before and 0.0348 after correction.
The Ratio of minimum to maximum transmission is 0.7615.
The \l/2 correction factor is 0.0015.
;
_exptl_crystal_density_diffrn 1.7218
_exptl_crystal_F_000 1114.5380
_refine_diff_density_max 1.4595
_refine_diff_density_min -1.1757
_refine_diff_density_rms 0.1231
_refine_ls_d_res_high 0.8107
_refine_ls_d_res_low 6.7265
_refine_ls_goodness_of_fit_ref 1.0200
_refine_ls_hydrogen_treatment constr
_refine_ls_matrix_type full
_refine_ls_number_constraints 64
_refine_ls_number_parameters 612
_refine_ls_number_reflns 8350
_refine_ls_number_restraints 0
_refine_ls_restrained_S_all 1.0200
_refine_ls_R_factor_all 0.0584
_refine_ls_R_factor_gt 0.0544
_refine_ls_shift/su_max 0.0000
_refine_ls_shift/su_mean 0.0000
_refine_ls_structure_factor_coef Fsqd
_refine_ls_weighting_details 'w=1/[\s^2^(Fo^2^)+(0.0421P)^2^+11.3004P] where P=(Fo^2^+2Fc^2^)/3'
_refine_ls_weighting_scheme calc
_refine_ls_wR_factor_gt 0.1342
_refine_ls_wR_factor_ref 0.1363
_reflns_Friedel_coverage 0.0
_reflns_limit_h_max 13
_reflns_limit_h_min -13
_reflns_limit_k_max 17
_reflns_limit_k_min -17
_reflns_limit_l_max 17
_reflns_limit_l_min 0
_reflns_number_gt 7763
_reflns_number_total 8350
_reflns_threshold_expression I>=2u(I)
_cod_data_source_file c4dt00254g2.cif
_cod_data_source_block GA22cnew
_cod_depositor_comments 'Adding full bibliography for 7030381--7030383.cif.'
_cod_database_code 7030383
_olex2_refinement_description
;
1. Fixed Uiso
 At 1.2 times of:
  All C(H) groups, All C(H,H) groups, All N(H) groups
2.a Ternary CH refined with riding coordinates:
 N6(H37), C23(H23), C5(H5), N1(H1)
2.b Secondary CH2 refined with riding coordinates:
 C22(H22a,H22b), C4(H4a,H4b), C12(H12a,H12b), C30(H30a,H30b)
2.c Aromatic/amide H refined with riding coordinates:
 C18(H18), C17(H17), C16(H16), C15(H15), C14(H14), C32(H32), C33(H33),
 C34(H34), C35(H35), C36(H36), C27(H27), C29(H29), C6(H6), C25(H25), C10(H10),
 C8(H8), C9(H9), C28(H28), C7(H7), C24(H24), C26(H26), C11(H11)
;

loop_
_space_group_symop_id
_space_group_symop_operation_xyz
1 x,y,z
2 -x,-y,-z

loop_
_atom_site_label
_atom_site_type_symbol
_atom_site_fract_x
_atom_site_fract_y
_atom_site_fract_z
_atom_site_U_iso_or_equiv
_atom_site_adp_type
_atom_site_occupancy
_atom_site_refinement_flags_posn
Mn1 Mn 0.40986(5) 0.35286(4) 0.82023(4) 0.01454(13) Uani 1.000000 .
Mn2 Mn 0.23145(5) 0.00723(4) 0.67277(4) 0.01435(13) Uani 1.000000 .
P2 P 0.16992(10) 0.73222(7) 0.45747(7) 0.0211(2) Uani 1.000000 .
P1 P 0.19569(10) 0.70118(8) 0.95461(7) 0.0241(2) Uani 1.000000 .
F12 F 0.3062(2) 0.64560(17) 0.4419(2) 0.0343(6) Uani 1.000000 .
F7 F 0.1016(2) 0.6472(2) 0.50035(19) 0.0374(6) Uani 1.000000 .
F3 F 0.1219(2) 0.81817(18) 0.9400(2) 0.0365(6) Uani 1.000000 .
F9 F 0.1541(3) 0.7255(2) 0.35329(18) 0.0399(6) Uani 1.000000 .
F8 F 0.0342(3) 0.8163(2) 0.4739(2) 0.0437(7) Uani 1.000000 .
N7 N 0.1377(3) 0.0545(2) 0.8730(2) 0.0144(6) Uani 1.000000 .
F10 F 0.2412(3) 0.81388(19) 0.4148(2) 0.0440(7) Uani 1.000000 .
N4 N 0.3683(3) 0.4345(2) 0.6242(2) 0.0163(6) Uani 1.000000 .
O2 O 0.6628(3) 0.2027(2) 0.8306(2) 0.0293(6) Uani 1.000000 .
F2 F 0.2051(3) 0.7101(2) 1.0601(2) 0.0500(8) Uani 1.000000 .
N8 N 0.2371(3) -0.0030(2) 0.8141(2) 0.0136(6) Uani 1.000000 .
O5 O 0.2052(3) 0.0280(3) 0.4718(2) 0.0367(8) Uani 1.000000 .
O6 O 0.3572(3) -0.2077(2) 0.6609(2) 0.0311(7) Uani 1.000000 .
F11 F 0.1860(3) 0.73705(19) 0.5627(2) 0.0489(8) Uani 1.000000 .
F6 F 0.2680(4) 0.5852(2) 0.9683(2) 0.0591(9) Uani 1.000000 .
F5 F 0.0579(3) 0.6843(3) 0.9964(2) 0.0565(9) Uani 1.000000 .
O4 O 0.4908(3) 0.0313(2) 0.6049(2) 0.0324(7) Uani 1.000000 .
N5 N 0.4189(3) 0.3493(2) 0.6785(2) 0.0148(6) Uani 1.000000 .
O1 O 0.3085(3) 0.1822(2) 0.8664(2) 0.0349(7) Uani 1.000000 .
N2 N 0.2052(3) 0.5196(2) 0.7429(2) 0.0150(6) Uani 1.000000 .
N3 N 0.2286(3) 0.4514(2) 0.8195(2) 0.0155(6) Uani 1.000000 .
F1 F 0.3298(3) 0.7216(2) 0.9132(2) 0.0506(8) Uani 1.000000 .
F4 F 0.1836(3) 0.6925(2) 0.8500(2) 0.0529(8) Uani 1.000000 .
N10 N 0.1525(3) 0.1577(2) 0.6797(2) 0.0150(6) Uani 1.000000 .
O3 O 0.3869(4) 0.3686(2) 1.0244(2) 0.0417(8) Uani 1.000000 .
N9 N 0.0740(3) 0.1931(2) 0.7609(2) 0.0148(6) Uani 1.000000 .
C27 C 0.0449(4) 0.2924(3) 0.7562(3) 0.0198(7) Uani 1.000000 .
N6 N 0.0467(3) -0.0107(3) 0.7381(3) 0.0258(7) Uani 1.000000 .
C35 C -0.3584(4) -0.0387(3) 0.8188(3) 0.0241(8) Uani 1.000000 .
C29 C 0.1731(4) 0.2374(3) 0.6230(3) 0.0194(7) Uani 1.000000 .
C33 C -0.2144(4) -0.1904(3) 0.8778(3) 0.0268(9) Uani 1.000000 .
C14 C 0.7684(4) 0.5209(3) 0.6788(4) 0.0319(10) Uani 1.000000 .
C36 C -0.2562(4) -0.0165(3) 0.7542(3) 0.0229(8) Uani 1.000000 .
C6 C 0.0781(4) 0.5681(3) 0.7496(3) 0.0218(8) Uani 1.000000 .
C20 C 0.2124(4) 0.0212(3) 0.5492(3) 0.0239(8) Uani 1.000000 .
C31 C -0.1325(4) -0.0792(3) 0.7511(3) 0.0233(8) Uani 1.000000 .
C25 C 0.2763(4) -0.0323(3) 0.9633(3) 0.0216(8) Uani 1.000000 .
C10 C 0.4320(4) 0.3179(3) 0.5300(3) 0.0231(8) Uani 1.000000 .
C18 C 0.6122(4) 0.6578(4) 0.7539(3) 0.0316(10) Uani 1.000000 .
C2 C 0.5680(4) 0.2630(3) 0.8229(3) 0.0197(8) Uani 1.000000 .
C8 C 0.1121(4) 0.4584(3) 0.8754(3) 0.0213(8) Uani 1.000000 .
C3 C 0.3961(4) 0.3649(3) 0.9446(3) 0.0247(8) Uani 1.000000 .
C9 C 0.3736(4) 0.4175(3) 0.5346(3) 0.0208(8) Uani 1.000000 .
C28 C 0.1073(4) 0.3231(3) 0.6685(3) 0.0225(8) Uani 1.000000 .
C22 C -0.0405(3) 0.0692(3) 0.7949(2) 0.0153(7) Uani 1.000000 .
C23 C 0.0287(3) 0.1234(3) 0.8344(2) 0.0154(7) Uani 1.000000 .
N1 N 0.4883(4) 0.4723(3) 0.7633(3) 0.0378(10) Uani 1.000000 .
C7 C 0.0156(4) 0.5304(3) 0.8342(3) 0.0253(8) Uani 1.000000 .
C5 C 0.3137(3) 0.5274(3) 0.6669(2) 0.0158(7) Uani 1.000000 .
C1 C 0.3448(4) 0.2497(3) 0.8515(3) 0.0197(8) Uani 1.000000 .
C16 C 0.7938(4) 0.6823(3) 0.6377(3) 0.0321(10) Uani 1.000000 .
C17 C 0.6825(5) 0.7192(3) 0.7009(3) 0.0344(10) Uani 1.000000 .
C19 C 0.3898(4) 0.0223(3) 0.6308(3) 0.0196(8) Uani 1.000000 .
C13 C 0.6547(4) 0.5580(3) 0.7435(3) 0.0283(9) Uani 1.000000 .
C15 C 0.8370(4) 0.5832(4) 0.6260(3) 0.0319(10) Uani 1.000000 .
C24 C 0.1596(4) 0.0395(3) 0.9628(2) 0.0185(7) Uani 1.000000 .
C34 C -0.3381(4) -0.1253(3) 0.8805(3) 0.0249(8) Uani 1.000000 .
C4 C 0.4143(3) 0.5532(3) 0.7031(3) 0.0162(7) Uani 1.000000 .
C26 C 0.3210(4) -0.0563(3) 0.8698(3) 0.0191(7) Uani 1.000000 .
C21 C 0.3052(3) -0.1254(3) 0.6675(3) 0.0203(8) Uani 1.000000 .
C11 C 0.4581(3) 0.2785(3) 0.6204(3) 0.0194(7) Uani 1.000000 .
C32 C -0.1121(4) -0.1672(3) 0.8127(3) 0.0271(9) Uani 1.000000 .
C12 C 0.5782(6) 0.4916(5) 0.8032(5) 0.075(3) Uani 1.000000 .
C30 C -0.0205(4) -0.0489(3) 0.6858(3) 0.0296(9) Uani 1.000000 .
H18 H 0.5362(4) 0.6839(4) 0.7967(3) 0.0380(12) Uiso 1.000000 R
H17 H 0.6534(5) 0.7865(3) 0.7084(3) 0.0413(13) Uiso 1.000000 R
H16 H 0.8404(4) 0.7243(3) 0.6025(3) 0.0385(12) Uiso 1.000000 R
H15 H 0.9125(4) 0.5580(4) 0.5824(3) 0.0383(12) Uiso 1.000000 R
H14 H 0.7984(4) 0.4536(3) 0.6712(4) 0.0383(12) Uiso 1.000000 R
H32 H -0.0289(4) -0.2110(3) 0.8103(3) 0.0326(10) Uiso 1.000000 R
H33 H -0.2000(4) -0.2490(3) 0.9192(3) 0.0321(10) Uiso 1.000000 R
H34 H -0.4073(4) -0.1400(3) 0.9238(3) 0.0299(10) Uiso 1.000000 R
H35 H -0.4415(4) 0.0050(3) 0.8207(3) 0.0289(10) Uiso 1.000000 R
H36 H -0.2713(4) 0.0416(3) 0.7122(3) 0.0275(10) Uiso 1.000000 R
H27 H -0.0074(4) 0.3323(3) 0.8033(3) 0.0238(9) Uiso 1.000000 R
H37 H 0.0673(3) -0.0620(3) 0.7845(3) 0.0310(9) Uiso 1.000000 R
H29 H 0.2240(4) 0.2361(3) 0.5618(3) 0.0233(9) Uiso 1.000000 R
H6 H 0.0401(4) 0.6176(3) 0.7052(3) 0.0262(9) Uiso 1.000000 R
H25 H 0.3170(4) -0.0593(3) 1.0150(3) 0.0259(9) Uiso 1.000000 R
H10 H 0.4505(4) 0.2836(3) 0.4774(3) 0.0277(10) Uiso 1.000000 R
H8 H 0.0977(4) 0.4203(3) 0.9338(3) 0.0255(9) Uiso 1.000000 R
H9 H 0.3434(4) 0.4644(3) 0.4856(3) 0.0250(9) Uiso 1.000000 R
H28 H 0.1062(4) 0.3879(3) 0.6442(3) 0.0271(10) Uiso 1.000000 R
H22a H -0.0966(3) 0.1172(3) 0.7554(2) 0.0183(8) Uiso 1.000000 R
H22b H -0.0944(3) 0.0412(3) 0.8479(2) 0.0183(8) Uiso 1.000000 R
H23 H -0.0326(3) 0.1602(3) 0.8858(2) 0.0184(8) Uiso 1.000000 R
H7 H -0.0728(4) 0.5491(3) 0.8589(3) 0.0303(10) Uiso 1.000000 R
H5 H 0.2816(3) 0.5806(3) 0.6180(2) 0.0190(8) Uiso 1.000000 R
H24 H 0.1056(4) 0.0720(3) 1.0145(2) 0.0222(9) Uiso 1.000000 R
H4a H 0.3708(3) 0.6098(3) 0.7393(3) 0.0195(8) Uiso 1.000000 R
H4b H 0.4737(3) 0.5732(3) 0.6485(3) 0.0195(8) Uiso 1.000000 R
H26 H 0.3991(4) -0.1033(3) 0.8488(3) 0.0230(9) Uiso 1.000000 R
H11 H 0.4976(3) 0.2116(3) 0.6381(3) 0.0233(9) Uiso 1.000000 R
H12a H 0.5323(6) 0.5210(5) 0.8618(5) 0.090(3) Uiso 1.000000 R
H12b H 0.6390(6) 0.4283(5) 0.8208(5) 0.090(3) Uiso 1.000000 R
H30a H -0.0524(4) 0.0020(3) 0.6360(3) 0.0355(11) Uiso 1.000000 R
H30b H 0.0401(4) -0.1059(3) 0.6553(3) 0.0355(11) Uiso 1.000000 R
H1 H 0.5468(4) 0.4412(3) 0.7142(3) 0.0454(12) Uiso 1.000000 R

loop_
_atom_site_aniso_label
_atom_site_aniso_U_11
_atom_site_aniso_U_22
_atom_site_aniso_U_33
_atom_site_aniso_U_12
_atom_site_aniso_U_13
_atom_site_aniso_U_23
Mn1 0.0212(3) 0.0104(2) 0.0135(3) -0.0062(2) -0.0073(2) 0.00266(19)
Mn2 0.0113(2) 0.0177(3) 0.0136(3) -0.0028(2) -0.00010(19) -0.0070(2)
P2 0.0201(5) 0.0186(5) 0.0242(5) -0.0049(4) -0.0098(4) 0.0037(4)
P1 0.0262(5) 0.0225(5) 0.0245(5) -0.0091(4) 0.0022(4) -0.0112(4)
F12 0.0215(12) 0.0216(12) 0.0568(17) -0.0067(10) -0.0100(11) 0.0060(11)
F7 0.0321(14) 0.0385(15) 0.0420(15) -0.0210(12) 0.0024(11) 0.0008(12)
F3 0.0250(13) 0.0277(13) 0.0540(17) -0.0046(10) 0.0008(12) -0.0156(12)
F9 0.0555(17) 0.0366(15) 0.0270(13) -0.0086(13) -0.0181(12) 0.0011(11)
F8 0.0310(14) 0.0387(15) 0.0480(17) 0.0084(12) -0.0106(12) -0.0050(13)
N7 0.0183(15) 0.0130(14) 0.0119(14) -0.0053(12) -0.0024(11) -0.0013(11)
F10 0.0426(16) 0.0219(13) 0.069(2) -0.0145(12) -0.0189(14) 0.0101(13)
N4 0.0195(15) 0.0176(15) 0.0117(14) -0.0045(12) -0.0042(12) -0.0021(11)
O2 0.0296(16) 0.0206(14) 0.0335(16) -0.0000(13) -0.0129(13) 0.0018(12)
F2 0.0385(16) 0.067(2) 0.0364(16) 0.0102(14) -0.0111(12) -0.0314(14)
N8 0.0146(14) 0.0110(13) 0.0149(14) -0.0044(11) -0.0018(11) -0.0013(11)
O5 0.0324(17) 0.054(2) 0.0183(15) 0.0017(15) -0.0078(12) -0.0157(14)
O6 0.0289(15) 0.0212(15) 0.0386(17) 0.0029(12) -0.0048(13) -0.0145(13)
F11 0.084(2) 0.0261(14) 0.0417(16) -0.0045(14) -0.0413(16) -0.0011(12)
F6 0.086(3) 0.0232(14) 0.062(2) -0.0046(15) -0.0183(18) -0.0088(14)
F5 0.0493(18) 0.066(2) 0.063(2) -0.0426(17) -0.0058(16) 0.0101(17)
O4 0.0188(15) 0.0425(18) 0.0365(17) -0.0145(13) 0.0049(12) -0.0107(14)
N5 0.0147(14) 0.0117(13) 0.0176(15) -0.0034(11) -0.0038(12) -0.0007(11)
O1 0.0440(19) 0.0278(16) 0.0402(18) -0.0250(14) -0.0100(15) 0.0073(13)
N2 0.0159(14) 0.0129(14) 0.0162(14) -0.0037(11) -0.0042(12) -0.0014(11)
N3 0.0205(15) 0.0113(14) 0.0138(14) -0.0042(12) -0.0029(12) -0.0013(11)
F1 0.0195(13) 0.0470(17) 0.074(2) -0.0062(12) 0.0094(13) -0.0125(15)
F4 0.063(2) 0.0535(18) 0.0363(16) 0.0030(15) -0.0140(14) -0.0255(14)
N10 0.0140(14) 0.0184(15) 0.0119(14) -0.0051(12) -0.0009(11) -0.0017(11)
O3 0.072(2) 0.0345(18) 0.0196(16) -0.0113(17) -0.0198(16) -0.0010(13)
N9 0.0158(14) 0.0136(14) 0.0146(14) -0.0046(11) -0.0004(11) -0.0038(11)
C27 0.0223(18) 0.0126(17) 0.0259(19) -0.0030(14) -0.0095(15) -0.0035(14)
N6 0.0190(16) 0.0312(18) 0.0314(19) -0.0112(14) 0.0044(14) -0.0195(15)
C35 0.0204(19) 0.024(2) 0.030(2) -0.0054(16) -0.0089(16) -0.0067(16)
C29 0.0182(18) 0.0236(19) 0.0171(18) -0.0098(15) -0.0057(14) 0.0054(14)
C33 0.037(2) 0.0221(19) 0.027(2) -0.0134(17) -0.0159(18) 0.0055(16)
C14 0.023(2) 0.022(2) 0.056(3) -0.0012(16) -0.020(2) -0.0109(19)
C36 0.036(2) 0.0192(18) 0.0184(18) -0.0142(17) -0.0084(16) 0.0004(14)
C6 0.0167(18) 0.0215(19) 0.029(2) -0.0031(15) -0.0078(15) -0.0080(15)
C20 0.0160(18) 0.028(2) 0.026(2) -0.0012(15) -0.0018(15) -0.0118(16)
C31 0.028(2) 0.0233(19) 0.0238(19) -0.0164(16) 0.0037(16) -0.0114(15)
C25 0.028(2) 0.0237(19) 0.0174(18) -0.0126(16) -0.0109(15) 0.0059(15)
C10 0.0242(19) 0.035(2) 0.0164(18) -0.0167(17) 0.0025(15) -0.0115(16)
C18 0.022(2) 0.050(3) 0.0164(19) 0.0005(19) -0.0046(16) -0.0097(18)
C2 0.029(2) 0.0159(17) 0.0177(18) -0.0103(16) -0.0093(15) 0.0030(14)
C8 0.0240(19) 0.0218(18) 0.0183(18) -0.0114(15) 0.0048(15) -0.0068(15)
C3 0.035(2) 0.0159(18) 0.025(2) -0.0090(16) -0.0120(17) 0.0025(15)
C9 0.0226(19) 0.030(2) 0.0113(17) -0.0110(16) -0.0033(14) -0.0005(14)
C28 0.027(2) 0.0153(17) 0.029(2) -0.0102(15) -0.0112(16) 0.0049(15)
C22 0.0117(16) 0.0158(16) 0.0167(17) -0.0032(13) 0.0007(13) -0.0043(13)
C23 0.0158(16) 0.0165(17) 0.0128(16) -0.0036(14) -0.0009(13) -0.0042(13)
N1 0.056(3) 0.0266(19) 0.049(2) -0.0301(18) -0.041(2) 0.0265(17)
C7 0.0172(18) 0.031(2) 0.029(2) -0.0087(16) 0.0013(16) -0.0122(17)
C5 0.0204(17) 0.0119(16) 0.0138(16) -0.0029(13) -0.0056(14) 0.0008(13)
C1 0.0254(19) 0.0167(18) 0.0171(18) -0.0069(15) -0.0060(15) 0.0013(14)
C16 0.038(2) 0.040(2) 0.031(2) -0.030(2) -0.0211(19) 0.0172(19)
C17 0.047(3) 0.022(2) 0.043(3) -0.0066(19) -0.027(2) -0.0080(18)
C19 0.0208(19) 0.0193(18) 0.0165(18) -0.0014(15) -0.0044(15) -0.0045(14)
C13 0.0198(19) 0.034(2) 0.034(2) -0.0164(17) -0.0149(17) 0.0161(18)
C15 0.0168(19) 0.058(3) 0.023(2) -0.0125(19) -0.0005(16) -0.013(2)
C24 0.0275(19) 0.0207(18) 0.0114(16) -0.0134(15) -0.0041(14) -0.0001(13)
C34 0.027(2) 0.033(2) 0.0198(19) -0.0195(17) 0.0002(16) -0.0011(16)
C4 0.0174(17) 0.0130(16) 0.0176(17) -0.0057(13) -0.0038(14) 0.0027(13)
C26 0.0161(17) 0.0173(17) 0.0234(19) -0.0053(14) -0.0074(14) 0.0044(14)
C21 0.0157(17) 0.026(2) 0.0190(18) -0.0060(15) -0.0008(14) -0.0076(15)
C11 0.0173(17) 0.0195(18) 0.0218(18) -0.0084(14) 0.0025(14) -0.0066(14)
C32 0.022(2) 0.022(2) 0.041(2) -0.0077(16) -0.0079(17) -0.0095(17)
C12 0.058(4) 0.087(5) 0.100(5) -0.059(4) -0.062(4) 0.075(4)
C30 0.032(2) 0.039(2) 0.024(2) -0.0207(19) 0.0035(17) -0.0126(18)

loop_
_atom_type_symbol
_atom_type_scat_dispersion_real
_atom_type_scat_dispersion_imag
_atom_type_scat_Cromer_Mann_a1
_atom_type_scat_Cromer_Mann_a2
_atom_type_scat_Cromer_Mann_a3
_atom_type_scat_Cromer_Mann_a4
_atom_type_scat_Cromer_Mann_b1
_atom_type_scat_Cromer_Mann_b2
_atom_type_scat_Cromer_Mann_b3
_atom_type_scat_Cromer_Mann_b4
_atom_type_scat_Cromer_Mann_c
_atom_type_scat_source
_atom_type_scat_dispersion_source
C 0.00347 0.00161 2.31000 1.02000 1.58860 0.86500 20.84390 10.20750 0.56870 51.65120 0.215599998832 'International Tables Volume C Table 6.1.1.4 (pp. 500-502)' 'Henke, Gullikson and Davis, At. Data and Nucl. Data Tables, 1993, 54, 2'
F 0.01794 0.01033 3.53920 2.64120 1.51700 1.02430 10.28250 4.29440 0.26150 26.14760 0.277599990368 'International Tables Volume C Table 6.1.1.4 (pp. 500-502)' 'Henke, Gullikson and Davis, At. Data and Nucl. Data Tables, 1993, 54, 2'
H 0.00000 0.00000 0.49300 0.32291 0.14019 0.04081 10.51090 26.12570 3.14236 57.79970 0.0030380000826 'International Tables Volume C Table 6.1.1.4 (pp. 500-502)' 'Henke, Gullikson and Davis, At. Data and Nucl. Data Tables, 1993, 54, 2'
Mn 0.34779 0.73263 11.28190 7.35730 3.01930 2.24410 5.34090 0.34320 17.86740 83.75430 1.089599967 'International Tables Volume C Table 6.1.1.4 (pp. 500-502)' 'Henke, Gullikson and Davis, At. Data and Nucl. Data Tables, 1993, 54, 2'
O 0.01158 0.00611 3.04850 2.28680 1.54630 0.86700 13.27710 5.70110 0.32390 32.90890 0.250800013542 'International Tables Volume C Table 6.1.1.4 (pp. 500-502)' 'Henke, Gullikson and Davis, At. Data and Nucl. Data Tables, 1993, 54, 2'
N 0.00653 0.00323 12.21260 3.13220 2.01250 1.16630 0.00570 9.89330 28.99750 0.58260 -11.5290002823 'International Tables Volume C Table 6.1.1.4 (pp. 500-502)' 'Henke, Gullikson and Davis, At. Data and Nucl. Data Tables, 1993, 54, 2'
P 0.10434 0.09671 6.43450 4.17910 1.78000 1.49080 1.90670 27.15700 0.52600 68.16450 1.11489999294 'International Tables Volume C Table 6.1.1.4 (pp. 500-502)' 'Henke, Gullikson and Davis, At. Data and Nucl. Data Tables, 1993, 54, 2'

loop_
_geom_angle_atom_site_label_1
_geom_angle_atom_site_label_2
_geom_angle_atom_site_label_3
_geom_angle
N3 Mn1 N5 85.67(11)
C2 Mn1 N5 94.83(14)
C2 Mn1 N3 178.32(14)
C3 Mn1 N5 176.12(15)
C3 Mn1 N3 91.28(15)
C3 Mn1 C2 88.29(17)
N1 Mn1 N5 81.62(14)
N1 Mn1 N3 88.89(14)
N1 Mn1 C2 92.78(16)
N1 Mn1 C3 95.95(17)
C1 Mn1 N5 90.44(14)
C1 Mn1 N3 90.89(15)
C1 Mn1 C2 87.50(17)
C1 Mn1 C3 92.00(17)
C1 Mn1 N1 172.05(16)
N10 Mn2 N8 85.97(11)
N6 Mn2 N8 79.51(13)
N6 Mn2 N10 89.23(12)
C20 Mn2 N8 175.38(14)
C20 Mn2 N10 91.55(15)
C20 Mn2 N6 96.58(16)
C19 Mn2 N8 94.12(14)
C19 Mn2 N10 90.01(14)
C19 Mn2 N6 173.63(15)
C19 Mn2 C20 89.76(17)
C21 Mn2 N8 93.27(14)
C21 Mn2 N10 178.37(15)
C21 Mn2 N6 92.05(15)
C21 Mn2 C20 89.31(17)
C21 Mn2 C19 88.61(16)
F7 P2 F12 88.09(14)
F9 P2 F12 89.77(15)
F9 P2 F7 90.03(15)
F8 P2 F12 178.97(16)
F8 P2 F7 90.89(16)
F8 P2 F9 90.38(15)
F10 P2 F12 90.29(14)
F10 P2 F7 178.37(15)
F10 P2 F9 90.02(16)
F10 P2 F8 90.73(16)
F11 P2 F12 89.73(16)
F11 P2 F7 89.16(16)
F11 P2 F9 179.05(15)
F11 P2 F8 90.11(16)
F11 P2 F10 90.78(17)
F2 P1 F3 90.40(16)
F6 P1 F3 179.43(18)
F6 P1 F2 90.09(18)
F5 P1 F3 87.91(16)
F5 P1 F2 89.13(18)
F5 P1 F6 91.8(2)
F1 P1 F3 90.26(15)
F1 P1 F2 90.66(18)
F1 P1 F6 90.03(19)
F1 P1 F5 178.15(18)
F4 P1 F3 89.33(16)
F4 P1 F2 178.96(18)
F4 P1 F6 90.17(17)
F4 P1 F5 89.85(19)
F4 P1 F1 90.34(19)
C23 N7 N8 119.2(3)
C24 N7 N8 111.5(3)
C24 N7 C23 129.2(3)
C9 N4 N5 111.6(3)
C5 N4 N5 119.3(3)
C5 N4 C9 129.1(3)
N7 N8 Mn2 119.8(2)
C26 N8 Mn2 135.3(2)
C26 N8 N7 104.8(3)
N4 N5 Mn1 119.4(2)
C11 N5 Mn1 135.5(3)
C11 N5 N4 105.0(3)
C6 N2 N3 111.8(3)
C5 N2 N3 118.0(3)
C5 N2 C6 130.1(3)
N2 N3 Mn1 120.3(2)
C8 N3 Mn1 134.0(3)
C8 N3 N2 104.9(3)
N9 N10 Mn2 120.4(2)
C29 N10 Mn2 133.7(3)
C29 N10 N9 105.2(3)
C27 N9 N10 111.9(3)
C23 N9 N10 117.8(3)
C23 N9 C27 130.2(3)
C28 C27 N9 106.6(3)
C22 N6 Mn2 114.7(2)
C30 N6 Mn2 120.2(2)
C30 N6 C22 113.1(3)
C34 C35 C36 120.4(4)
C28 C29 N10 110.3(3)
C32 C33 C34 119.3(4)
C15 C14 C13 120.5(4)
C31 C36 C35 120.8(4)
C7 C6 N2 106.9(3)
O5 C20 Mn2 177.5(3)
C32 C31 C36 118.8(4)
C30 C31 C36 119.8(4)
C30 C31 C32 121.3(4)
C26 C25 C24 105.2(3)
C11 C10 C9 105.7(3)
C13 C18 C17 120.0(4)
O2 C2 Mn1 174.6(3)
C7 C8 N3 110.8(3)
O3 C3 Mn1 177.1(4)
C10 C9 N4 106.7(3)
C29 C28 C27 106.0(3)
C23 C22 N6 114.0(3)
N9 C23 N7 108.8(3)
C22 C23 N7 111.7(3)
C22 C23 N9 110.7(3)
C4 N1 Mn1 116.2(2)
C12 N1 Mn1 122.7(3)
C12 N1 C4 117.9(4)
C8 C7 C6 105.5(3)
N2 C5 N4 108.4(3)
C4 C5 N4 111.9(3)
C4 C5 N2 111.6(3)
O1 C1 Mn1 175.9(4)
C15 C16 C17 119.9(4)
C16 C17 C18 120.8(4)
O4 C19 Mn2 179.4(3)
C18 C13 C14 118.8(4)
C12 C13 C14 121.8(5)
C12 C13 C18 119.4(5)
C16 C15 C14 120.0(4)
C25 C24 N7 107.2(3)
C33 C34 C35 119.9(4)
C5 C4 N1 114.4(3)
C25 C26 N8 111.3(3)
O6 C21 Mn2 176.3(3)
C10 C11 N5 111.0(3)
C31 C32 C33 120.8(4)
C13 C12 N1 118.1(4)
C31 C30 N6 111.9(3)

loop_
_geom_bond_atom_site_label_1
_geom_bond_atom_site_label_2
_geom_bond_distance
Mn1 N5 2.047(3)
Mn1 N3 2.052(3)
Mn1 C2 1.815(4)
Mn1 C3 1.811(4)
Mn1 N1 2.130(3)
Mn1 C1 1.804(4)
Mn2 N8 2.047(3)
Mn2 N10 2.055(3)
Mn2 N6 2.137(3)
Mn2 C20 1.826(4)
Mn2 C19 1.804(4)
Mn2 C21 1.813(4)
P2 F12 1.610(3)
P2 F7 1.607(3)
P2 F9 1.590(3)
P2 F8 1.590(3)
P2 F10 1.588(3)
P2 F11 1.599(3)
P1 F3 1.605(3)
P1 F2 1.593(3)
P1 F6 1.589(3)
P1 F5 1.598(3)
P1 F1 1.581(3)
P1 F4 1.590(3)
N7 N8 1.354(4)
N7 C23 1.452(4)
N7 C24 1.351(4)
N4 N5 1.356(4)
N4 C9 1.351(5)
N4 C5 1.454(4)
O2 C2 1.139(5)
N8 C26 1.337(5)
O5 C20 1.132(5)
O6 C21 1.140(5)
O4 C19 1.146(5)
N5 C11 1.332(5)
O1 C1 1.139(5)
N2 N3 1.355(4)
N2 C6 1.348(5)
N2 C5 1.449(5)
N3 C8 1.341(5)
N10 N9 1.355(4)
N10 C29 1.333(5)
O3 C3 1.149(5)
N9 C27 1.346(5)
N9 C23 1.443(5)
C27 C28 1.366(6)
N6 C22 1.468(4)
N6 C30 1.472(5)
C35 C36 1.381(6)
C35 C34 1.379(6)
C29 C28 1.397(6)
C33 C34 1.385(6)
C33 C32 1.390(6)
C14 C13 1.391(6)
C14 C15 1.379(7)
C36 C31 1.373(6)
C6 C7 1.372(6)
C31 C32 1.393(6)
C31 C30 1.515(5)
C25 C24 1.369(5)
C25 C26 1.392(5)
C10 C9 1.366(6)
C10 C11 1.390(6)
C18 C17 1.383(7)
C18 C13 1.376(6)
C8 C7 1.392(6)
C22 C23 1.526(5)
N1 C4 1.462(5)
N1 C12 1.403(6)
C5 C4 1.528(5)
C16 C17 1.362(7)
C16 C15 1.370(7)
C13 C12 1.509(6)
